data_7158273
loop_
_publ_author_name
'Ramos-Orea, Aldahir'
'Ram\'irez-Apan, Teresa'
'Ch\'avez-Santos, Rosa Mar\'ia'
'Aguayo-Ortiz, Rodrigo'
'Espitia, Clara'
'Silva Miranda, Mayra'
'Torres-Ochoa, Rub\'en O'
'Mart\'inez, Roberto'

_publ_section_title
;
 Total syntheses and antiproliferative activities of prenostodione and its
 analogues.
;
_journal_issue 38
_journal_name_full 'Organic &amp; biomolecular chemistry'
_journal_page_first 8272
_journal_page_last 8280
_journal_paper_doi 10.1039/d1ob00897h
_journal_volume 19
_journal_year 2021
_chemical_formula_moiety 'C19 H14 Br N O4, C3 H6 O'
_chemical_formula_sum 'C22 H20 Br N O5'
_chemical_formula_weight 458.30
_chemical_melting_point 432.1(10)
_chemical_name_systematic '(E)-2-(1-(4-Bromophenyl)-3-methoxy-3-oxoprop-1-en-2-yl)-1H-indole-3-carboxylic acid'
_chemical_properties_physical Air-sensitive,Light-sensitive
_space_group_crystal_system triclinic
_space_group_IT_number 2
_space_group_name_Hall '-P 1'
_space_group_name_H-M_alt 'P -1'
_atom_sites_solution_hydrogens mixed
_atom_sites_solution_primary direct
_atom_sites_solution_secondary difmap
_audit_creation_method SHELXL-2018/3
_audit_update_record
;
2020-04-28 deposited with the CCDC.	2021-08-26 downloaded from the CCDC.
;
_cell_angle_alpha 71.4660(10)
_cell_angle_beta 74.5380(10)
_cell_angle_gamma 81.4570(10)
_cell_formula_units_Z 2
_cell_length_a 7.7741(4)
_cell_length_b 11.2133(6)
_cell_length_c 13.2379(7)
_cell_measurement_reflns_used 7679
_cell_measurement_temperature 150(2)
_cell_measurement_theta_max 29.59
_cell_measurement_theta_min 2.73
_cell_volume 1051.97(10)
_computing_cell_refinement 'APEX3 v2018.1-0(Bruker, 2018)'
_computing_data_collection 'APEX3 v2018.1-0(Bruker, 2018)'
_computing_data_reduction 'SAINT V8.38A (Bruker, 2014)'
_computing_molecular_graphics 'SHELXLe (H\"ubschle et al, 2011)'
_computing_publication_material 'CIFTAB V 2013/2 (Sheldrick, 2013)'
_computing_structure_refinement 'SHELXL-2018/3 (Sheldrick, 2015)'
_computing_structure_solution 'SHELXS-2012 (Bruker, 2013)'
_diffrn_ambient_temperature 150(2)
_diffrn_detector_area_resol_mean 52.0833
_diffrn_measured_fraction_theta_full 0.998
_diffrn_measured_fraction_theta_max 0.998
_diffrn_measurement_device_type 'Bruker D8 Venture \k geometry diffractometer 208039-1'
_diffrn_measurement_method '\f and \w-scans'
_diffrn_radiation_monochromator 'Helios multilayer mirror'
_diffrn_radiation_type MoK\a
_diffrn_radiation_wavelength 0.71073
_diffrn_reflns_av_R_equivalents 0.0680
_diffrn_reflns_av_unetI/netI 0.0671
_diffrn_reflns_Laue_measured_fraction_full 0.998
_diffrn_reflns_Laue_measured_fraction_max 0.998
_diffrn_reflns_limit_h_max 10
_diffrn_reflns_limit_h_min -10
_diffrn_reflns_limit_k_max 15
_diffrn_reflns_limit_k_min -15
_diffrn_reflns_limit_l_max 18
_diffrn_reflns_limit_l_min -18
_diffrn_reflns_number 22459
_diffrn_reflns_point_group_measured_fraction_full 0.998
_diffrn_reflns_point_group_measured_fraction_max 0.998
_diffrn_reflns_theta_full 25.242
_diffrn_reflns_theta_max 30.098
_diffrn_reflns_theta_min 2.725
_diffrn_source 'micro-focus X-ray source'
_exptl_absorpt_coefficient_mu 1.986
_exptl_absorpt_correction_T_max 0.7460
_exptl_absorpt_correction_T_min 0.5697
_exptl_absorpt_correction_type multi-scan
_exptl_absorpt_process_details '(Sheldrick, 2012)'
_exptl_crystal_colour colourless
_exptl_crystal_density_diffrn 1.447
_exptl_crystal_description prism
_exptl_crystal_F_000 468
_exptl_crystal_recrystallization_method 'Re-crystallisation from solvent: acetone/hexane'
_exptl_crystal_size_max 0.409
_exptl_crystal_size_mid 0.346
_exptl_crystal_size_min 0.296
_refine_diff_density_max 0.416
_refine_diff_density_min -0.407
_refine_diff_density_rms 0.072
_refine_ls_extinction_method none
_refine_ls_goodness_of_fit_ref 1.011
_refine_ls_hydrogen_treatment mixed
_refine_ls_matrix_type full
_refine_ls_number_parameters 272
_refine_ls_number_reflns 6160
_refine_ls_number_restraints 1
_refine_ls_restrained_S_all 1.011
_refine_ls_R_factor_all 0.1013
_refine_ls_R_factor_gt 0.0478
_refine_ls_shift/su_max 0.000
_refine_ls_shift/su_mean 0.000
_refine_ls_structure_factor_coef Fsqd
_refine_ls_weighting_details 'w=1/[\s^2^(Fo^2^)+(0.0414P)^2^+0.2934P] where P=(Fo^2^+2Fc^2^)/3'
_refine_ls_weighting_scheme calc
_refine_ls_wR_factor_gt 0.0897
_refine_ls_wR_factor_ref 0.1067
_reflns_Friedel_coverage 0.000
_reflns_number_gt 3767
_reflns_number_total 6160
_reflns_threshold_expression 'I > 2\s(I)'
_cod_data_source_file d1ob00897h2.cif
_cod_data_source_block 494MAR19
_cod_depositor_comments
;
The following automatic conversions were performed:

data item '_chemical_melting_point' value '158-160 \%C' was changed
to '432.1(10)' -- it was converted from degrees Celsius (C) to
kelvins (K), the average value was taken and precision was estimated.

Automatic conversion script
Id: cif_fix_values 7556 2019-12-06 15:28:31Z antanas 

 Adding full bibliography for 7158273.cif.
;
_cod_database_code 7158273
_shelx_shelxl_version_number 2018/3
_shelx_space_group_comment
;
The symmetry employed for this shelxl refinement is uniquely defined
by the following loop, which should always be used as a source of
symmetry information in preference to the above space-group names.
They are only intended as comments.
;
_shelx_estimated_absorpt_t_min 0.497
_shelx_estimated_absorpt_t_max 0.591

loop_
_space_group_symop_operation_xyz
'x, y, z'
'-x, -y, -z'

loop_
_atom_site_label
_atom_site_type_symbol
_atom_site_fract_x
_atom_site_fract_y
_atom_site_fract_z
_atom_site_U_iso_or_equiv
_atom_site_adp_type
_atom_site_occupancy
_atom_site_site_symmetry_order
_atom_site_calc_flag
_atom_site_refinement_flags_posn
_atom_site_refinement_flags_adp
_atom_site_refinement_flags_occupancy
_atom_site_disorder_assembly
_atom_site_disorder_group
Br1 Br 0.77972(4) 1.13355(3) 0.18974(3) 0.04840(12) Uani 1 1 d . . . . .
O1 O 0.4931(2) 0.42496(16) 0.13830(14) 0.0303(4) Uani 1 1 d D . . . .
H1 H 0.541(6) 0.417(4) 0.071(3) 0.118(17) Uiso 1 1 d D . . . .
O2 O 0.3500(2) 0.60041(15) 0.05287(13) 0.0313(4) Uani 1 1 d . . . . .
O3 O -0.0870(3) 0.8030(2) 0.06939(17) 0.0503(5) Uani 1 1 d . . . . .
O4 O -0.0565(2) 0.60790(18) 0.18042(14) 0.0394(4) Uani 1 1 d . . . . .
N1 N 0.1579(3) 0.64088(18) 0.36874(15) 0.0233(4) Uani 1 1 d . . . . .
H1A H 0.100(3) 0.693(2) 0.394(2) 0.028 Uiso 1 1 d . U . . .
C2 C 0.2000(3) 0.6505(2) 0.26030(17) 0.0217(5) Uani 1 1 d . . . . .
C3 C 0.3150(3) 0.5482(2) 0.24364(17) 0.0209(4) Uani 1 1 d . . . . .
C4 C 0.4481(3) 0.3612(2) 0.38561(19) 0.0260(5) Uani 1 1 d . . . . .
H4 H 0.519413 0.318161 0.335852 0.031 Uiso 1 1 calc R U . . .
C5 C 0.4432(3) 0.3157(2) 0.49544(19) 0.0298(5) Uani 1 1 d . . . . .
H5 H 0.512166 0.240208 0.521615 0.036 Uiso 1 1 calc R U . . .
C6 C 0.3386(3) 0.3781(2) 0.57000(19) 0.0290(5) Uani 1 1 d . . . . .
H6 H 0.338369 0.343942 0.645536 0.035 Uiso 1 1 calc R U . . .
C7 C 0.2372(3) 0.4867(2) 0.53645(18) 0.0260(5) Uani 1 1 d . . . . .
H7 H 0.165534 0.528572 0.587083 0.031 Uiso 1 1 calc R U . . .
C8 C 0.2430(3) 0.5337(2) 0.42495(17) 0.0216(5) Uani 1 1 d . . . . .
C9 C 0.3455(3) 0.4726(2) 0.34848(17) 0.0209(5) Uani 1 1 d . . . . .
C10 C 0.3881(3) 0.5249(2) 0.13856(18) 0.0217(5) Uani 1 1 d . . . . .
C11 C -0.0162(3) 0.7281(3) 0.1364(2) 0.0323(6) Uani 1 1 d . . . . .
C12 C 0.1246(3) 0.7565(2) 0.18145(18) 0.0244(5) Uani 1 1 d . . . . .
C13 C 0.1768(3) 0.8743(2) 0.14277(19) 0.0289(5) Uani 1 1 d . . . . .
H13 H 0.108901 0.931342 0.095420 0.035 Uiso 1 1 calc R U . . .
C14 C 0.3194(3) 0.9304(2) 0.16046(18) 0.0272(5) Uani 1 1 d . . . . .
C15 C 0.4389(3) 0.8666(2) 0.2249(2) 0.0320(6) Uani 1 1 d . . . . .
H15 H 0.426235 0.780035 0.264234 0.038 Uiso 1 1 calc R U . . .
C16 C 0.5756(3) 0.9266(2) 0.2327(2) 0.0326(6) Uani 1 1 d . . . . .
H16 H 0.656372 0.881523 0.276635 0.039 Uiso 1 1 calc R U . . .
C17 C 0.5939(3) 1.0519(2) 0.1764(2) 0.0315(5) Uani 1 1 d . . . . .
C18 C 0.4802(4) 1.1178(2) 0.1113(2) 0.0462(7) Uani 1 1 d . . . . .
H18 H 0.495218 1.204108 0.071802 0.055 Uiso 1 1 calc R U . . .
C19 C 0.3433(4) 1.0577(2) 0.1038(2) 0.0420(7) Uani 1 1 d . . . . .
H19 H 0.263878 1.103641 0.059142 0.050 Uiso 1 1 calc R U . . .
C20 C -0.1875(4) 0.5700(3) 0.1394(3) 0.0560(9) Uani 1 1 d . . . . .
H20A H -0.298121 0.624012 0.149824 0.084 Uiso 1 1 calc R U . . .
H20B H -0.212150 0.482056 0.179410 0.084 Uiso 1 1 calc R U . . .
H20C H -0.141112 0.578326 0.061215 0.084 Uiso 1 1 calc R U . . .
O5 O 0.0366(4) 0.1757(3) 0.5274(3) 0.0943(10) Uani 1 1 d . . . . .
C21 C 0.1241(4) 0.1499(3) 0.4464(3) 0.0616(10) Uani 1 1 d . . . . .
C22 C 0.0938(6) 0.2185(5) 0.3371(4) 0.1022(16) Uani 1 1 d . . . . .
H22A H 0.193269 0.271536 0.294738 0.153 Uiso 1 1 calc R U . . .
H22B H -0.018272 0.271583 0.344548 0.153 Uiso 1 1 calc R U . . .
H22C H 0.086067 0.157972 0.299188 0.153 Uiso 1 1 calc R U . . .
C23 C 0.2667(5) 0.0475(3) 0.4531(3) 0.0748(11) Uani 1 1 d . . . . .
H23A H 0.239852 -0.016721 0.424784 0.112 Uiso 1 1 calc R U . . .
H23B H 0.273955 0.009468 0.529623 0.112 Uiso 1 1 calc R U . . .
H23C H 0.381277 0.081559 0.409260 0.112 Uiso 1 1 calc R U . . .

loop_
_atom_site_aniso_label
_atom_site_aniso_U_11
_atom_site_aniso_U_22
_atom_site_aniso_U_33
_atom_site_aniso_U_23
_atom_site_aniso_U_13
_atom_site_aniso_U_12
Br1 0.04555(18) 0.03396(17) 0.0660(2) -0.01108(14) -0.01386(15) -0.01007(12)
O1 0.0383(10) 0.0285(9) 0.0237(9) -0.0120(7) -0.0047(8) 0.0039(7)
O2 0.0432(10) 0.0292(9) 0.0196(8) -0.0071(7) -0.0059(7) 0.0005(8)
O3 0.0471(12) 0.0604(13) 0.0518(12) -0.0165(10) -0.0327(10) 0.0096(10)
O4 0.0331(10) 0.0559(12) 0.0337(10) -0.0124(9) -0.0091(8) -0.0155(9)
N1 0.0241(10) 0.0251(10) 0.0210(10) -0.0103(8) -0.0033(8) 0.0019(8)
C2 0.0202(11) 0.0268(12) 0.0186(11) -0.0087(9) -0.0020(9) -0.0030(9)
C3 0.0216(11) 0.0224(11) 0.0192(11) -0.0077(9) -0.0023(9) -0.0039(9)
C4 0.0295(12) 0.0233(12) 0.0243(12) -0.0077(9) -0.0034(10) -0.0026(9)
C5 0.0344(13) 0.0250(12) 0.0280(13) -0.0036(10) -0.0098(11) -0.0006(10)
C6 0.0340(13) 0.0317(13) 0.0195(12) -0.0016(10) -0.0086(10) -0.0055(11)
C7 0.0288(12) 0.0301(13) 0.0186(11) -0.0076(10) -0.0019(9) -0.0061(10)
C8 0.0206(11) 0.0235(11) 0.0205(11) -0.0065(9) -0.0027(9) -0.0041(9)
C9 0.0225(11) 0.0223(11) 0.0184(11) -0.0062(9) -0.0032(9) -0.0049(9)
C10 0.0247(11) 0.0211(11) 0.0205(11) -0.0062(9) -0.0050(9) -0.0049(9)
C11 0.0248(12) 0.0470(16) 0.0278(13) -0.0178(12) -0.0063(10) 0.0043(11)
C12 0.0210(11) 0.0322(13) 0.0196(11) -0.0105(10) -0.0037(9) 0.0047(9)
C13 0.0307(13) 0.0329(13) 0.0231(12) -0.0097(10) -0.0102(10) 0.0087(10)
C14 0.0345(13) 0.0220(12) 0.0231(12) -0.0066(10) -0.0075(10) 0.0053(10)
C15 0.0374(14) 0.0225(12) 0.0330(14) -0.0001(10) -0.0135(11) -0.0008(10)
C16 0.0348(14) 0.0273(13) 0.0344(14) -0.0042(11) -0.0131(11) 0.0008(10)
C17 0.0336(13) 0.0265(13) 0.0327(13) -0.0088(10) -0.0048(11) -0.0023(10)
C18 0.066(2) 0.0216(13) 0.0484(17) 0.0038(12) -0.0237(15) -0.0064(13)
C19 0.0553(18) 0.0271(14) 0.0438(16) -0.0024(12) -0.0261(14) 0.0059(12)
C20 0.0416(17) 0.082(2) 0.059(2) -0.0294(18) -0.0183(15) -0.0176(16)
O5 0.0643(16) 0.098(2) 0.130(2) -0.088(2) 0.0349(16) -0.0188(15)
C21 0.0416(18) 0.067(2) 0.092(3) -0.058(2) 0.0090(18) -0.0188(16)
C22 0.094(3) 0.107(4) 0.135(5) -0.056(3) -0.048(3) -0.012(3)
C23 0.063(2) 0.061(2) 0.099(3) -0.045(2) 0.013(2) -0.0088(19)

loop_
_atom_type_symbol
_atom_type_description
_atom_type_scat_dispersion_real
_atom_type_scat_dispersion_imag
_atom_type_scat_source
C C 0.0033 0.0016 'International Tables Vol C Tables 4.2.6.8 and 6.1.1.4'
H H 0.0000 0.0000 'International Tables Vol C Tables 4.2.6.8 and 6.1.1.4'
N N 0.0061 0.0033 'International Tables Vol C Tables 4.2.6.8 and 6.1.1.4'
O O 0.0106 0.0060 'International Tables Vol C Tables 4.2.6.8 and 6.1.1.4'
Br Br -0.2901 2.4595 'International Tables Vol C Tables 4.2.6.8 and 6.1.1.4'

loop_
_geom_angle_atom_site_label_1
_geom_angle_atom_site_label_2
_geom_angle_atom_site_label_3
_geom_angle
_geom_angle_site_symmetry_1
_geom_angle_site_symmetry_3
_geom_angle_publ_flag
C10 O1 H1 114(3) . . ?
C11 O4 C20 115.8(2) . . ?
C2 N1 C8 110.14(19) . . ?
C2 N1 H1A 123.8(19) . . ?
C8 N1 H1A 125.8(19) . . ?
N1 C2 C3 108.60(19) . . ?
N1 C2 C12 121.2(2) . . ?
C3 C2 C12 130.2(2) . . ?
C2 C3 C9 107.40(19) . . ?
C2 C3 C10 124.9(2) . . ?
C9 C3 C10 127.7(2) . . ?
C5 C4 C9 118.5(2) . . ?
C5 C4 H4 120.8 . . ?
C9 C4 H4 120.8 . . ?
C4 C5 C6 121.5(2) . . ?
C4 C5 H5 119.2 . . ?
C6 C5 H5 119.2 . . ?
C7 C6 C5 121.5(2) . . ?
C7 C6 H6 119.3 . . ?
C5 C6 H6 119.3 . . ?
C6 C7 C8 117.2(2) . . ?
C6 C7 H7 121.4 . . ?
C8 C7 H7 121.4 . . ?
N1 C8 C7 129.6(2) . . ?
N1 C8 C9 107.81(19) . . ?
C7 C8 C9 122.6(2) . . ?
C4 C9 C8 118.8(2) . . ?
C4 C9 C3 135.2(2) . . ?
C8 C9 C3 106.04(19) . . ?
O2 C10 O1 122.9(2) . . ?
O2 C10 C3 120.7(2) . . ?
O1 C10 C3 116.5(2) . . ?
O3 C11 O4 123.3(2) . . ?
O3 C11 C12 125.0(2) . . ?
O4 C11 C12 111.6(2) . . ?
C13 C12 C2 125.9(2) . . ?
C13 C12 C11 117.1(2) . . ?
C2 C12 C11 117.0(2) . . ?
C12 C13 C14 131.4(2) . . ?
C12 C13 H13 114.3 . . ?
C14 C13 H13 114.3 . . ?
C15 C14 C19 117.4(2) . . ?
C15 C14 C13 125.5(2) . . ?
C19 C14 C13 117.1(2) . . ?
C16 C15 C14 121.3(2) . . ?
C16 C15 H15 119.3 . . ?
C14 C15 H15 119.3 . . ?
C17 C16 C15 119.6(2) . . ?
C17 C16 H16 120.2 . . ?
C15 C16 H16 120.2 . . ?
C18 C17 C16 121.0(2) . . ?
C18 C17 Br1 119.97(19) . . ?
C16 C17 Br1 119.07(19) . . ?
C17 C18 C19 119.4(2) . . ?
C17 C18 H18 120.3 . . ?
C19 C18 H18 120.3 . . ?
C18 C19 C14 121.4(2) . . ?
C18 C19 H19 119.3 . . ?
C14 C19 H19 119.3 . . ?
O4 C20 H20A 109.5 . . ?
O4 C20 H20B 109.5 . . ?
H20A C20 H20B 109.5 . . ?
O4 C20 H20C 109.5 . . ?
H20A C20 H20C 109.5 . . ?
H20B C20 H20C 109.5 . . ?
O5 C21 C22 121.9(4) . . ?
O5 C21 C23 121.0(4) . . ?
C22 C21 C23 117.2(3) . . ?
C21 C22 H22A 109.5 . . ?
C21 C22 H22B 109.5 . . ?
H22A C22 H22B 109.5 . . ?
C21 C22 H22C 109.5 . . ?
H22A C22 H22C 109.5 . . ?
H22B C22 H22C 109.5 . . ?
C21 C23 H23A 109.5 . . ?
C21 C23 H23B 109.5 . . ?
H23A C23 H23B 109.5 . . ?
C21 C23 H23C 109.5 . . ?
H23A C23 H23C 109.5 . . ?
H23B C23 H23C 109.5 . . ?

loop_
_geom_bond_atom_site_label_1
_geom_bond_atom_site_label_2
_geom_bond_distance
_geom_bond_site_symmetry_2
_geom_bond_publ_flag
Br1 C17 1.894(2) . ?
O1 C10 1.285(3) . ?
O1 H1 0.90(4) . ?
O2 C10 1.259(3) . ?
O3 C11 1.202(3) . ?
O4 C11 1.335(3) . ?
O4 C20 1.443(3) . ?
N1 C2 1.357(3) . ?
N1 C8 1.376(3) . ?
N1 H1A 0.79(3) . ?
C2 C3 1.384(3) . ?
C2 C12 1.475(3) . ?
C3 C9 1.438(3) . ?
C3 C10 1.446(3) . ?
C4 C5 1.371(3) . ?
C4 C9 1.400(3) . ?
C4 H4 0.9500 . ?
C5 C6 1.402(3) . ?
C5 H5 0.9500 . ?
C6 C7 1.364(3) . ?
C6 H6 0.9500 . ?
C7 C8 1.391(3) . ?
C7 H7 0.9500 . ?
C8 C9 1.406(3) . ?
C11 C12 1.492(3) . ?
C12 C13 1.338(3) . ?
C13 C14 1.456(3) . ?
C13 H13 0.9500 . ?
C14 C15 1.393(3) . ?
C14 C19 1.399(3) . ?
C15 C16 1.381(3) . ?
C15 H15 0.9500 . ?
C16 C17 1.373(3) . ?
C16 H16 0.9500 . ?
C17 C18 1.370(4) . ?
C18 C19 1.382(4) . ?
C18 H18 0.9500 . ?
C19 H19 0.9500 . ?
C20 H20A 0.9800 . ?
C20 H20B 0.9800 . ?
C20 H20C 0.9800 . ?
O5 C21 1.202(4) . ?
C21 C22 1.470(6) . ?
C21 C23 1.472(5) . ?
C22 H22A 0.9800 . ?
C22 H22B 0.9800 . ?
C22 H22C 0.9800 . ?
C23 H23A 0.9800 . ?
C23 H23B 0.9800 . ?
C23 H23C 0.9800 . ?

loop_
_geom_hbond_atom_site_label_D
_geom_hbond_atom_site_label_H
_geom_hbond_atom_site_label_A
_geom_hbond_distance_DH
_geom_hbond_distance_HA
_geom_hbond_distance_DA
_geom_hbond_angle_DHA
_geom_hbond_site_symmetry_A
_geom_hbond_publ_flag
O1 H1 O2 0.90(4) 1.69(4) 2.585(2) 175(4) 2_665 yes
N1 H1A O5 0.79(3) 2.07(3) 2.858(3) 174(3) 2_566 yes
C18 H18 O2 0.95 2.53 3.434(3) 159.0 2_675 yes

loop_
_geom_torsion_atom_site_label_1
_geom_torsion_atom_site_label_2
_geom_torsion_atom_site_label_3
_geom_torsion_atom_site_label_4
_geom_torsion
_geom_torsion_site_symmetry_1
_geom_torsion_site_symmetry_2
_geom_torsion_site_symmetry_3
_geom_torsion_site_symmetry_4
_geom_torsion_publ_flag
C8 N1 C2 C3 0.0(2) . . . . ?
C8 N1 C2 C12 179.26(19) . . . . ?
N1 C2 C3 C9 -0.5(2) . . . . ?
C12 C2 C3 C9 -179.7(2) . . . . ?
N1 C2 C3 C10 179.4(2) . . . . ?
C12 C2 C3 C10 0.3(4) . . . . ?
C9 C4 C5 C6 0.0(3) . . . . ?
C4 C5 C6 C7 0.0(4) . . . . ?
C5 C6 C7 C8 -0.5(3) . . . . ?
C2 N1 C8 C7 -179.5(2) . . . . ?
C2 N1 C8 C9 0.5(2) . . . . ?
C6 C7 C8 N1 -178.9(2) . . . . ?
C6 C7 C8 C9 1.1(3) . . . . ?
C5 C4 C9 C8 0.5(3) . . . . ?
C5 C4 C9 C3 -179.9(2) . . . . ?
N1 C8 C9 C4 178.93(19) . . . . ?
C7 C8 C9 C4 -1.1(3) . . . . ?
N1 C8 C9 C3 -0.8(2) . . . . ?
C7 C8 C9 C3 179.2(2) . . . . ?
C2 C3 C9 C4 -178.8(2) . . . . ?
C10 C3 C9 C4 1.2(4) . . . . ?
C2 C3 C9 C8 0.8(2) . . . . ?
C10 C3 C9 C8 -179.1(2) . . . . ?
C2 C3 C10 O2 0.5(3) . . . . ?
C9 C3 C10 O2 -179.6(2) . . . . ?
C2 C3 C10 O1 180.0(2) . . . . ?
C9 C3 C10 O1 -0.1(3) . . . . ?
C20 O4 C11 O3 2.4(4) . . . . ?
C20 O4 C11 C12 -178.1(2) . . . . ?
N1 C2 C12 C13 76.6(3) . . . . ?
C3 C2 C12 C13 -104.4(3) . . . . ?
N1 C2 C12 C11 -106.8(2) . . . . ?
C3 C2 C12 C11 72.3(3) . . . . ?
O3 C11 C12 C13 -0.9(4) . . . . ?
O4 C11 C12 C13 179.6(2) . . . . ?
O3 C11 C12 C2 -177.8(2) . . . . ?
O4 C11 C12 C2 2.7(3) . . . . ?
C2 C12 C13 C14 3.1(4) . . . . ?
C11 C12 C13 C14 -173.5(2) . . . . ?
C12 C13 C14 C15 1.0(4) . . . . ?
C12 C13 C14 C19 177.7(3) . . . . ?
C19 C14 C15 C16 0.1(4) . . . . ?
C13 C14 C15 C16 176.9(2) . . . . ?
C14 C15 C16 C17 0.4(4) . . . . ?
C15 C16 C17 C18 -1.0(4) . . . . ?
C15 C16 C17 Br1 179.05(19) . . . . ?
C16 C17 C18 C19 1.1(4) . . . . ?
Br1 C17 C18 C19 -179.0(2) . . . . ?
C17 C18 C19 C14 -0.6(5) . . . . ?
C15 C14 C19 C18 0.0(4) . . . . ?
C13 C14 C19 C18 -177.1(3) . . . . ?
